data_4088675
loop_
_publ_author_name
'Carpenter, Alex E.'
'Rheingold, Arnold L.'
'Figueroa, Joshua S.'

_publ_section_title
;
 A Well-Defined Isocyano Analogue of HCo(CO)4. 1: Synthesis,
 Decomposition, and Catalytic 1,1-Hydrogenation of Isocyanides
;
_journal_issue 14
_journal_name_full Organometallics
_journal_page_first 2309
_journal_paper_doi 10.1021/acs.organomet.6b00297
_journal_volume 35
_journal_year 2016
_chemical_formula_moiety 'C93 H91 Co N3 P, C3.5 H4'
_chemical_formula_sum 'C96.5 H95 Co N3 P'
_chemical_formula_weight 1386.65
_chemical_melting_point ?
_chemical_name_common CoH(PPh3)(CNArMes2)3
_space_group_crystal_system monoclinic
_space_group_IT_number 15
_space_group_name_Hall '-C 2yc'
_space_group_name_H-M_alt 'C 1 2/c 1'
_atom_sites_solution_hydrogens mixed
_audit_creation_date 2014-08-21
_audit_creation_method
; 
Olex2 1.2-beta 
(compiled 2014.07.22 svn.r2960 for OlexSys, GUI svn.r4862) 
;
_cell_angle_alpha 90
_cell_angle_beta 94.636(19)
_cell_angle_gamma 90
_cell_formula_units_Z 8
_cell_length_a 22.971(9)
_cell_length_b 15.184(5)
_cell_length_c 43.841(15)
_cell_measurement_reflns_used 2887
_cell_measurement_temperature 100(2)
_cell_measurement_theta_max 20.13
_cell_measurement_theta_min 2.422
_cell_volume 15241(9)
_computing_cell_refinement 'SAINT v7.68A (Bruker, 2009)'
_computing_data_collection 'Bruker APEX2'
_computing_data_reduction 'SAINT v7.68A (Bruker, 2009)'
_computing_molecular_graphics 'Olex2 (Dolomanov et al., 2009)'
_computing_publication_material 'Olex2 (Dolomanov et al., 2009)'
_computing_structure_refinement 'XL (Sheldrick, 2008)'
_computing_structure_solution XS
_diffrn_ambient_temperature 100.15
_diffrn_detector_area_resol_mean 8.0
_diffrn_measured_fraction_theta_full 0.689
_diffrn_measured_fraction_theta_max 0.839
_diffrn_measurement_device_type 'Bruker APEX-II CCD'
_diffrn_measurement_method '\f and \w scans'
_diffrn_radiation_monochromator graphite
_diffrn_radiation_type MoK\a
_diffrn_radiation_wavelength 0.71073
_diffrn_reflns_av_R_equivalents 0.1063
_diffrn_reflns_av_unetI/netI 0.1805
_diffrn_reflns_Laue_measured_fraction_full 0.689
_diffrn_reflns_Laue_measured_fraction_max 0.839
_diffrn_reflns_limit_h_max 25
_diffrn_reflns_limit_h_min -24
_diffrn_reflns_limit_k_max 16
_diffrn_reflns_limit_k_min -15
_diffrn_reflns_limit_l_max 49
_diffrn_reflns_limit_l_min -41
_diffrn_reflns_number 29924
_diffrn_reflns_point_group_measured_fraction_full 0.689
_diffrn_reflns_point_group_measured_fraction_max 0.839
_diffrn_reflns_theta_full 25.242
_diffrn_reflns_theta_max 23.547
_diffrn_reflns_theta_min 1.895
_diffrn_source 'sealed tube'
_diffrn_standards_number 0
_exptl_absorpt_coefficient_mu 0.296
_exptl_absorpt_correction_T_max 0.7449
_exptl_absorpt_correction_T_min 0.6092
_exptl_absorpt_correction_type multi-scan
_exptl_absorpt_process_details
; 
SADABS-2008/1 (Bruker,2008) was used for absorption correction. 
wR2(int) was 0.0805 before and 0.0584 after correction. 
The Ratio of minimum to maximum transmission is 0.8178. 
The \l/2 correction factor is 0.0015. 
;
_exptl_crystal_colour orange
_exptl_crystal_colour_primary orange
_exptl_crystal_density_diffrn 1.209
_exptl_crystal_density_method 'not measured'
_exptl_crystal_description Plate
_exptl_crystal_F_000 5896
_exptl_crystal_size_max 0.2
_exptl_crystal_size_mid 0.2
_exptl_crystal_size_min 0.01
_refine_diff_density_max 0.371
_refine_diff_density_min -0.475
_refine_diff_density_rms 0.079
_refine_ls_extinction_method none
_refine_ls_goodness_of_fit_ref 0.978
_refine_ls_hydrogen_treatment mixed
_refine_ls_matrix_type full
_refine_ls_number_parameters 942
_refine_ls_number_reflns 9522
_refine_ls_number_restraints 0
_refine_ls_restrained_S_all 0.978
_refine_ls_R_factor_all 0.1698
_refine_ls_R_factor_gt 0.0716
_refine_ls_shift/su_max 0.000
_refine_ls_shift/su_mean 0.000
_refine_ls_structure_factor_coef Fsqd
_refine_ls_weighting_details 'w=1/[\s^2^(Fo^2^)+(0.0681P)^2^] where P=(Fo^2^+2Fc^2^)/3'
_refine_ls_weighting_scheme calc
_refine_ls_wR_factor_gt 0.1253
_refine_ls_wR_factor_ref 0.1579
_reflns_Friedel_coverage 0.000
_reflns_number_gt 4938
_reflns_number_total 9522
_reflns_threshold_expression 'I > 2\s(I)'
_cod_data_source_file om6b00297_si_002.cif
_cod_data_source_block jfig708_0m
_cod_depositor_comments
;
The following automatic conversions were performed:

data item '_chemical_melting_point' value 'not measured' was changed
to '?' -- the value is undefined or not given.

Automatic conversion script
Id: cif_fix_values 6909 2019-04-08 15:41:33Z antanas 
;
_cod_original_cell_volume 15242(9)
_cod_original_formula_sum 'C96.50 H95 Co N3 P'
_cod_database_code 4088675
_shelxl_version_number 2014-3
_shelx_space_group_comment
; 
The symmetry employed for this shelxl refinement is uniquely defined 
by the following loop, which should always be used as a source of 
symmetry information in preference to the above space-group names. 
They are only intended as comments. 
;
_shelx_estimated_absorpt_t_max 0.997
_shelx_estimated_absorpt_t_min 0.943
_olex2_refinement_description
; 
1. Fixed Uiso 
 At 1.2 times of: 
  All C(H) groups 
 At 1.5 times of: 
  All C(H,H,H) groups 
2. Others 
 Fixed Sof: C1S(0.5) H1SA(0.5) H1SB(0.5) H1SC(0.5) H2S(0.5) 
3.a Aromatic/amide H refined with riding coordinates: 
 C6(H6), C7(H7), C8(H8), C13(H13), C16(H16), C22(H22), C25(H25), C30(H30), 
 C31(H31), C32(H32), C37(H37), C40(H40), C46(H46), C49(H49), C54(H54), C55(H55), 
  C56(H56), C61(H61), C64(H64), C70(H70), C73(H73), C77(H77), C78(H78), 
 C79(H79), C80(H80), C81(H81), C83(H83), C84(H84), C85(H85), C86(H86), C87(H87), 
  C89(H89), C90(H90), C91(H91), C92(H92), C93(H93), C2S(H2S), C3S(H3S), C4S(H4S) 
3.b Idealised Me refined as rotating group: 
 C12(H12A,H12B,H12C), C15(H15A,H15B,H15C), C18(H18A,H18B,H18C), C21(H21A,H21B, 
 H21C), C24(H24A,H24B,H24C), C27(H27A,H27B,H27C), C36(H36A,H36B,H36C), C39(H39A, 
 H39B,H39C), C42(H42A,H42B,H42C), C45(H45A,H45B,H45C), C48(H48A,H48B,H48C), 
 C51(H51A,H51B,H51C), C60(H60A,H60B,H60C), C63(H63A,H63B,H63C), C66(H66A,H66B, 
 H66C), C69(H69A,H69B,H69C), C72(H72A,H72B,H72C), C75(H75A,H75B,H75C), C1S(H1SA, 
 H1SB,H1SC) 
;
_olex2_submission_special_instructions 'No special instructions were received'

loop_
_space_group_symop_operation_xyz
'x, y, z'
'-x, y, -z+1/2'
'x+1/2, y+1/2, z'
'-x+1/2, y+1/2, -z+1/2'
'-x, -y, -z'
'x, -y, z-1/2'
'-x+1/2, -y+1/2, -z'
'x+1/2, -y+1/2, z-1/2'

loop_
_atom_site_label
_atom_site_type_symbol
_atom_site_fract_x
_atom_site_fract_y
_atom_site_fract_z
_atom_site_U_iso_or_equiv
_atom_site_adp_type
_atom_site_occupancy
_atom_site_site_symmetry_order
_atom_site_calc_flag
_atom_site_refinement_flags_posn
_atom_site_refinement_flags_occupancy
_atom_site_disorder_assembly
_atom_site_disorder_group
Co1 Co 0.22674(3) 0.33282(5) 0.36883(2) 0.0246(3) Uani 1 1 d . . . .
H H 0.212(2) 0.354(3) 0.3338(13) 0.07(2) Uiso 1 1 d . . . .
P1 P 0.23701(7) 0.29447(10) 0.41697(4) 0.0272(5) Uani 1 1 d . . . .
N1 N 0.25423(19) 0.1566(4) 0.34326(11) 0.0240(13) Uani 1 1 d . . . .
N2 N 0.3040(2) 0.4902(3) 0.37613(10) 0.0249(13) Uani 1 1 d . . . .
N3 N 0.1006(2) 0.3834(3) 0.36758(11) 0.0290(13) Uani 1 1 d . . . .
C1 C 0.2447(2) 0.2276(4) 0.35308(13) 0.0209(16) Uani 1 1 d . . . .
C2 C 0.2754(3) 0.4257(4) 0.37312(13) 0.0238(16) Uani 1 1 d . . . .
C3 C 0.1498(3) 0.3626(4) 0.36771(13) 0.0272(16) Uani 1 1 d . . . .
C4 C 0.2709(2) 0.0845(4) 0.32648(13) 0.0230(15) Uani 1 1 d . . . .
C5 C 0.2489(2) 0.0008(4) 0.33312(13) 0.0197(15) Uani 1 1 d . . . .
C6 C 0.2637(2) -0.0693(4) 0.31453(14) 0.0263(16) Uani 1 1 d . . . .
H6 H 0.2480 -0.1262 0.3178 0.032 Uiso 1 1 calc R . . .
C7 C 0.3011(2) -0.0575(4) 0.29120(14) 0.0272(16) Uani 1 1 d . . . .
H7 H 0.3109 -0.1060 0.2789 0.033 Uiso 1 1 calc R . . .
C8 C 0.3233(2) 0.0242(5) 0.28622(13) 0.0276(16) Uani 1 1 d . . . .
H8 H 0.3497 0.0311 0.2708 0.033 Uiso 1 1 calc R . . .
C9 C 0.3086(2) 0.0982(4) 0.30298(13) 0.0227(15) Uani 1 1 d . . . .
C10 C 0.2125(3) -0.0154(4) 0.35913(15) 0.0275(16) Uani 1 1 d . . . .
C11 C 0.1528(3) -0.0343(4) 0.35376(15) 0.0285(16) Uani 1 1 d . . . .
C12 C 0.1239(3) -0.0344(4) 0.32159(15) 0.0380(18) Uani 1 1 d . . . .
H12A H 0.1341 0.0199 0.3111 0.057 Uiso 1 1 calc GR . . .
H12B H 0.0814 -0.0377 0.3223 0.057 Uiso 1 1 calc GR . . .
H12C H 0.1375 -0.0853 0.3104 0.057 Uiso 1 1 calc GR . . .
C13 C 0.1215(3) -0.0554(4) 0.37844(16) 0.0351(17) Uani 1 1 d . . . .
H13 H 0.0812 -0.0687 0.3747 0.042 Uiso 1 1 calc R . . .
C14 C 0.1463(3) -0.0581(4) 0.40828(15) 0.0303(17) Uani 1 1 d . . . .
C15 C 0.1118(3) -0.0824(4) 0.43491(15) 0.0451(19) Uani 1 1 d . . . .
H15A H 0.0749 -0.0498 0.4335 0.068 Uiso 1 1 calc GR . . .
H15B H 0.1344 -0.0675 0.4541 0.068 Uiso 1 1 calc GR . . .
H15C H 0.1037 -0.1458 0.4344 0.068 Uiso 1 1 calc GR . . .
C16 C 0.2057(3) -0.0386(3) 0.41285(15) 0.0305(17) Uani 1 1 d . . . .
H16 H 0.2235 -0.0387 0.4332 0.037 Uiso 1 1 calc R . . .
C17 C 0.2398(3) -0.0192(4) 0.38914(15) 0.0266(16) Uani 1 1 d . . . .
C18 C 0.3040(2) -0.0073(4) 0.39513(14) 0.0339(17) Uani 1 1 d . . . .
H18A H 0.3242 -0.0596 0.3882 0.051 Uiso 1 1 calc GR . . .
H18B H 0.3137 0.0011 0.4171 0.051 Uiso 1 1 calc GR . . .
H18C H 0.3164 0.0445 0.3840 0.051 Uiso 1 1 calc GR . . .
C19 C 0.3336(3) 0.1862(4) 0.29608(13) 0.0252(16) Uani 1 1 d . . . .
C20 C 0.3918(3) 0.2068(4) 0.30514(14) 0.0280(16) Uani 1 1 d . . . .
C21 C 0.4292(3) 0.1457(4) 0.32563(14) 0.0414(18) Uani 1 1 d . . . .
H21A H 0.4085 0.1306 0.3436 0.062 Uiso 1 1 calc GR . . .
H21B H 0.4661 0.1750 0.3322 0.062 Uiso 1 1 calc GR . . .
H21C H 0.4372 0.0919 0.3144 0.062 Uiso 1 1 calc GR . . .
C22 C 0.4154(3) 0.2850(4) 0.29581(14) 0.0315(17) Uani 1 1 d . . . .
H22 H 0.4551 0.2978 0.3019 0.038 Uiso 1 1 calc R . . .
C23 C 0.3828(3) 0.3458(4) 0.27766(13) 0.0301(16) Uani 1 1 d . . . .
C24 C 0.4097(3) 0.4304(4) 0.26678(15) 0.0448(19) Uani 1 1 d . . . .
H24A H 0.4265 0.4638 0.2845 0.067 Uiso 1 1 calc GR . . .
H24B H 0.3796 0.4658 0.2554 0.067 Uiso 1 1 calc GR . . .
H24C H 0.4406 0.4160 0.2534 0.067 Uiso 1 1 calc GR . . .
C25 C 0.3247(3) 0.3252(4) 0.26918(13) 0.0340(17) Uani 1 1 d . . . .
H25 H 0.3017 0.3654 0.2568 0.041 Uiso 1 1 calc R . . .
C26 C 0.2993(3) 0.2471(4) 0.27842(14) 0.0264(16) Uani 1 1 d . . . .
C27 C 0.2358(3) 0.2289(4) 0.26844(14) 0.0414(18) Uani 1 1 d . . . .
H27A H 0.2307 0.1661 0.2638 0.062 Uiso 1 1 calc GR . . .
H27B H 0.2241 0.2636 0.2501 0.062 Uiso 1 1 calc GR . . .
H27C H 0.2115 0.2453 0.2849 0.062 Uiso 1 1 calc GR . . .
C28 C 0.0407(2) 0.3988(4) 0.36138(15) 0.0283(16) Uani 1 1 d . . . .
C29 C 0.0100(3) 0.4432(4) 0.38300(14) 0.0248(16) Uani 1 1 d . . . .
C30 C -0.0489(3) 0.4586(4) 0.37612(14) 0.0262(16) Uani 1 1 d . . . .
H30 H -0.0703 0.4887 0.3906 0.031 Uiso 1 1 calc R . . .
C31 C -0.0776(3) 0.4315(4) 0.34880(15) 0.0314(17) Uani 1 1 d . . . .
H31 H -0.1180 0.4437 0.3444 0.038 Uiso 1 1 calc R . . .
C32 C -0.0468(2) 0.3867(4) 0.32805(14) 0.0269(16) Uani 1 1 d . . . .
H32 H -0.0667 0.3673 0.3094 0.032 Uiso 1 1 calc R . . .
C33 C 0.0126(3) 0.3688(4) 0.33340(14) 0.0239(15) Uani 1 1 d . . . .
C34 C 0.0366(2) 0.4775(4) 0.41270(14) 0.0272(16) Uani 1 1 d . . . .
C35 C 0.0645(3) 0.5593(4) 0.41423(16) 0.0320(17) Uani 1 1 d . . . .
C36 C 0.0755(3) 0.6092(4) 0.38541(14) 0.0436(19) Uani 1 1 d . . . .
H36A H 0.1046 0.5777 0.3744 0.065 Uiso 1 1 calc GR . . .
H36B H 0.0900 0.6683 0.3908 0.065 Uiso 1 1 calc GR . . .
H36C H 0.0390 0.6138 0.3723 0.065 Uiso 1 1 calc GR . . .
C37 C 0.0827(3) 0.5936(4) 0.44256(16) 0.0373(18) Uani 1 1 d . . . .
H37 H 0.1016 0.6493 0.4436 0.045 Uiso 1 1 calc R . . .
C38 C 0.0743(3) 0.5495(5) 0.46978(15) 0.0310(17) Uani 1 1 d . . . .
C39 C 0.0944(3) 0.5899(4) 0.50027(14) 0.051(2) Uani 1 1 d . . . .
H39A H 0.0791 0.5554 0.5168 0.076 Uiso 1 1 calc GR . . .
H39B H 0.0799 0.6505 0.5011 0.076 Uiso 1 1 calc GR . . .
H39C H 0.1372 0.5901 0.5028 0.076 Uiso 1 1 calc GR . . .
C40 C 0.0483(3) 0.4675(5) 0.46801(15) 0.0359(18) Uani 1 1 d . . . .
H40 H 0.0439 0.4354 0.4863 0.043 Uiso 1 1 calc R . . .
C41 C 0.0283(3) 0.4309(4) 0.43974(15) 0.0304(17) Uani 1 1 d . . . .
C42 C -0.0026(3) 0.3426(4) 0.43839(13) 0.0397(18) Uani 1 1 d . . . .
H42A H -0.0439 0.3512 0.4316 0.060 Uiso 1 1 calc GR . . .
H42B H 0.0006 0.3156 0.4588 0.060 Uiso 1 1 calc GR . . .
H42C H 0.0154 0.3040 0.4239 0.060 Uiso 1 1 calc GR . . .
C43 C 0.0436(2) 0.3238(4) 0.30887(14) 0.0271(16) Uani 1 1 d . . . .
C44 C 0.0492(3) 0.2328(5) 0.30888(15) 0.0376(18) Uani 1 1 d . . . .
C45 C 0.0325(3) 0.1775(4) 0.33606(15) 0.059(2) Uani 1 1 d . . . .
H45A H 0.0507 0.2025 0.3551 0.088 Uiso 1 1 calc GR . . .
H45B H 0.0462 0.1169 0.3338 0.088 Uiso 1 1 calc GR . . .
H45C H -0.0100 0.1776 0.3367 0.088 Uiso 1 1 calc GR . . .
C46 C 0.0685(3) 0.1913(4) 0.28309(17) 0.0437(19) Uani 1 1 d . . . .
H46 H 0.0711 0.1289 0.2826 0.052 Uiso 1 1 calc R . . .
C47 C 0.0841(3) 0.2396(5) 0.25815(15) 0.0340(17) Uani 1 1 d . . . .
C48 C 0.1014(3) 0.1927(4) 0.22957(14) 0.0438(19) Uani 1 1 d . . . .
H48A H 0.1218 0.1378 0.2354 0.066 Uiso 1 1 calc GR . . .
H48B H 0.1273 0.2307 0.2187 0.066 Uiso 1 1 calc GR . . .
H48C H 0.0663 0.1793 0.2162 0.066 Uiso 1 1 calc GR . . .
C49 C 0.0823(2) 0.3295(5) 0.25977(14) 0.0328(17) Uani 1 1 d . . . .
H49 H 0.0955 0.3629 0.2434 0.039 Uiso 1 1 calc R . . .
C50 C 0.0616(3) 0.3743(5) 0.28485(15) 0.0324(17) Uani 1 1 d . . . .
C51 C 0.0586(3) 0.4730(4) 0.28518(16) 0.056(2) Uani 1 1 d . . . .
H51A H 0.0179 0.4916 0.2859 0.085 Uiso 1 1 calc GR . . .
H51B H 0.0741 0.4963 0.2666 0.085 Uiso 1 1 calc GR . . .
H51C H 0.0819 0.4955 0.3032 0.085 Uiso 1 1 calc GR . . .
C52 C 0.3371(3) 0.5674(4) 0.37708(14) 0.0266(16) Uani 1 1 d . . . .
C53 C 0.3917(3) 0.5690(4) 0.39473(14) 0.0275(16) Uani 1 1 d . . . .
C54 C 0.4238(3) 0.6463(4) 0.39440(15) 0.0369(18) Uani 1 1 d . . . .
H54 H 0.4606 0.6489 0.4060 0.044 Uiso 1 1 calc R . . .
C55 C 0.4046(3) 0.7193(5) 0.37797(16) 0.0437(19) Uani 1 1 d . . . .
H55 H 0.4278 0.7711 0.3781 0.052 Uiso 1 1 calc R . . .
C56 C 0.3504(3) 0.7160(4) 0.36111(15) 0.0393(18) Uani 1 1 d . . . .
H56 H 0.3368 0.7664 0.3499 0.047 Uiso 1 1 calc R . . .
C57 C 0.3155(3) 0.6401(4) 0.36036(14) 0.0290(17) Uani 1 1 d . . . .
C58 C 0.4164(2) 0.4946(4) 0.41367(15) 0.0262(16) Uani 1 1 d . . . .
C59 C 0.4394(3) 0.4198(4) 0.39966(15) 0.0295(16) Uani 1 1 d . . . .
C60 C 0.4355(3) 0.4106(4) 0.36513(14) 0.0448(19) Uani 1 1 d . . . .
H60A H 0.3964 0.3896 0.3579 0.067 Uiso 1 1 calc GR . . .
H60B H 0.4649 0.3684 0.3593 0.067 Uiso 1 1 calc GR . . .
H60C H 0.4425 0.4680 0.3559 0.067 Uiso 1 1 calc GR . . .
C61 C 0.4668(3) 0.3554(4) 0.41836(16) 0.0346(17) Uani 1 1 d . . . .
H61 H 0.4827 0.3053 0.4091 0.041 Uiso 1 1 calc R . . .
C62 C 0.4717(2) 0.3616(4) 0.44979(16) 0.0318(17) Uani 1 1 d . . . .
C63 C 0.5027(3) 0.2903(4) 0.46918(15) 0.0462(19) Uani 1 1 d . . . .
H63A H 0.4773 0.2385 0.4697 0.069 Uiso 1 1 calc GR . . .
H63B H 0.5117 0.3124 0.4900 0.069 Uiso 1 1 calc GR . . .
H63C H 0.5390 0.2741 0.4603 0.069 Uiso 1 1 calc GR . . .
C64 C 0.4482(3) 0.4349(5) 0.46316(15) 0.0332(17) Uani 1 1 d . . . .
H64 H 0.4506 0.4395 0.4848 0.040 Uiso 1 1 calc R . . .
C65 C 0.4212(3) 0.5018(4) 0.44553(15) 0.0296(16) Uani 1 1 d . . . .
C66 C 0.3980(3) 0.5808(4) 0.46117(14) 0.0416(19) Uani 1 1 d . . . .
H66A H 0.4208 0.6329 0.4565 0.062 Uiso 1 1 calc GR . . .
H66B H 0.4010 0.5710 0.4833 0.062 Uiso 1 1 calc GR . . .
H66C H 0.3570 0.5900 0.4539 0.062 Uiso 1 1 calc GR . . .
C67 C 0.2573(3) 0.6456(4) 0.34270(14) 0.0261(16) Uani 1 1 d . . . .
C68 C 0.2139(3) 0.7002(4) 0.35373(15) 0.0292(16) Uani 1 1 d . . . .
C69 C 0.2226(3) 0.7401(4) 0.38541(14) 0.0396(18) Uani 1 1 d . . . .
H69A H 0.2307 0.6933 0.4005 0.059 Uiso 1 1 calc GR . . .
H69B H 0.1872 0.7719 0.3900 0.059 Uiso 1 1 calc GR . . .
H69C H 0.2557 0.7811 0.3862 0.059 Uiso 1 1 calc GR . . .
C70 C 0.1634(3) 0.7164(4) 0.33531(16) 0.0344(17) Uani 1 1 d . . . .
H70 H 0.1350 0.7546 0.3427 0.041 Uiso 1 1 calc R . . .
C71 C 0.1524(3) 0.6793(4) 0.30656(15) 0.0301(16) Uani 1 1 d . . . .
C72 C 0.0965(3) 0.6991(4) 0.28698(15) 0.0443(19) Uani 1 1 d . . . .
H72A H 0.0637 0.6698 0.2957 0.066 Uiso 1 1 calc GR . . .
H72B H 0.1000 0.6775 0.2661 0.066 Uiso 1 1 calc GR . . .
H72C H 0.0899 0.7629 0.2865 0.066 Uiso 1 1 calc GR . . .
C73 C 0.1949(3) 0.6223(4) 0.29694(14) 0.0334(17) Uani 1 1 d . . . .
H73 H 0.1882 0.5947 0.2775 0.040 Uiso 1 1 calc R . . .
C74 C 0.2466(3) 0.6041(4) 0.31449(15) 0.0291(16) Uani 1 1 d . . . .
C75 C 0.2900(3) 0.5397(4) 0.30242(14) 0.0356(17) Uani 1 1 d . . . .
H75A H 0.3299 0.5594 0.3086 0.053 Uiso 1 1 calc GR . . .
H75B H 0.2843 0.5373 0.2800 0.053 Uiso 1 1 calc GR . . .
H75C H 0.2839 0.4811 0.3109 0.053 Uiso 1 1 calc GR . . .
C76 C 0.2492(3) 0.3847(4) 0.44411(13) 0.0246(16) Uani 1 1 d . . . .
C77 C 0.2864(3) 0.3798(4) 0.47092(15) 0.0339(17) Uani 1 1 d . . . .
H77 H 0.3085 0.3277 0.4752 0.041 Uiso 1 1 calc R . . .
C78 C 0.2916(3) 0.4504(5) 0.49165(15) 0.0385(19) Uani 1 1 d . . . .
H78 H 0.3174 0.4457 0.5096 0.046 Uiso 1 1 calc R . . .
C79 C 0.2603(3) 0.5251(5) 0.48628(16) 0.0385(18) Uani 1 1 d . . . .
H79 H 0.2632 0.5721 0.5006 0.046 Uiso 1 1 calc R . . .
C80 C 0.2241(3) 0.5317(4) 0.45962(17) 0.0398(19) Uani 1 1 d . . . .
H80 H 0.2030 0.5847 0.4554 0.048 Uiso 1 1 calc R . . .
C81 C 0.2181(3) 0.4631(5) 0.43900(15) 0.0361(18) Uani 1 1 d . . . .
H81 H 0.1923 0.4692 0.4211 0.043 Uiso 1 1 calc R . . .
C82 C 0.2974(2) 0.2191(4) 0.42873(13) 0.0252(16) Uani 1 1 d . . . .
C83 C 0.3467(3) 0.2180(4) 0.41238(14) 0.0309(17) Uani 1 1 d . . . .
H83 H 0.3474 0.2529 0.3944 0.037 Uiso 1 1 calc R . . .
C84 C 0.3950(3) 0.1674(4) 0.42164(15) 0.0336(17) Uani 1 1 d . . . .
H84 H 0.4282 0.1677 0.4101 0.040 Uiso 1 1 calc R . . .
C85 C 0.3948(3) 0.1163(4) 0.44775(15) 0.0341(17) Uani 1 1 d . . . .
H85 H 0.4279 0.0815 0.4541 0.041 Uiso 1 1 calc R . . .
C86 C 0.3458(3) 0.1159(4) 0.46467(14) 0.0350(17) Uani 1 1 d . . . .
H86 H 0.3457 0.0817 0.4828 0.042 Uiso 1 1 calc R . . .
C87 C 0.2976(3) 0.1656(4) 0.45477(14) 0.0312(16) Uani 1 1 d . . . .
H87 H 0.2638 0.1635 0.4659 0.037 Uiso 1 1 calc R . . .
C88 C 0.1738(3) 0.2387(4) 0.43126(14) 0.0271(16) Uani 1 1 d . . . .
C89 C 0.1568(3) 0.2515(4) 0.46104(15) 0.0357(18) Uani 1 1 d . . . .
H89 H 0.1780 0.2911 0.4745 0.043 Uiso 1 1 calc R . . .
C90 C 0.1087(3) 0.2060(4) 0.47081(15) 0.0370(18) Uani 1 1 d . . . .
H90 H 0.0977 0.2146 0.4910 0.044 Uiso 1 1 calc R . . .
C91 C 0.0772(3) 0.1494(4) 0.45161(15) 0.0342(17) Uani 1 1 d . . . .
H91 H 0.0446 0.1187 0.4584 0.041 Uiso 1 1 calc R . . .
C92 C 0.0937(2) 0.1372(4) 0.42183(14) 0.0309(17) Uani 1 1 d . . . .
H92 H 0.0720 0.0985 0.4082 0.037 Uiso 1 1 calc R . . .
C93 C 0.1414(2) 0.1812(4) 0.41219(14) 0.0272(16) Uani 1 1 d . . . .
H93 H 0.1522 0.1719 0.3920 0.033 Uiso 1 1 calc R . . .
C1S C 0.3205(6) 0.7785(9) 0.4482(3) 0.059(4) Uani 0.5 1 d . P A 1
H1SA H 0.3145 0.7305 0.4333 0.088 Uiso 0.5 1 calc GR P A 1
H1SB H 0.3619 0.7815 0.4555 0.088 Uiso 0.5 1 calc GR P A 1
H1SC H 0.3086 0.8344 0.4383 0.088 Uiso 0.5 1 calc GR P A 1
C2S C 0.2860(5) 0.7626(6) 0.4735(3) 0.094(3) Uani 1 1 d . . . .
H2S H 0.3103 0.7713 0.4573 0.113 Uiso 0.5 1 calc R P A 2
C3S C 0.2252(5) 0.7699(5) 0.46929(19) 0.070(3) Uani 1 1 d . . . .
H3S H 0.2075 0.7816 0.4494 0.085 Uiso 1 1 calc R . . .
C4S C 0.1892(5) 0.7602(6) 0.4939(3) 0.112(4) Uani 1 1 d . . . .
H4S H 0.1482 0.7682 0.4901 0.135 Uiso 1 1 calc R . . .

loop_
_atom_site_aniso_label
_atom_site_aniso_U_11
_atom_site_aniso_U_22
_atom_site_aniso_U_33
_atom_site_aniso_U_23
_atom_site_aniso_U_13
_atom_site_aniso_U_12
Co1 0.0170(5) 0.0277(6) 0.0299(5) -0.0013(4) 0.0068(4) 0.0020(4)
P1 0.0209(9) 0.0296(12) 0.0321(11) -0.0019(8) 0.0079(9) 0.0039(8)
N1 0.024(3) 0.016(4) 0.032(3) 0.006(3) 0.007(3) -0.002(3)
N2 0.026(3) 0.018(4) 0.030(3) 0.004(3) -0.001(3) 0.006(3)
N3 0.019(3) 0.037(4) 0.032(3) -0.002(3) 0.010(3) 0.002(3)
C1 0.011(3) 0.024(5) 0.029(4) 0.008(3) 0.006(3) 0.004(3)
C2 0.021(4) 0.013(4) 0.037(4) 0.003(3) 0.001(3) 0.002(3)
C3 0.031(4) 0.027(4) 0.025(4) 0.001(3) 0.011(3) 0.006(3)
C4 0.015(3) 0.029(5) 0.025(4) -0.005(4) -0.002(3) 0.006(3)
C5 0.017(3) 0.014(4) 0.027(4) 0.004(3) 0.000(3) -0.001(3)
C6 0.019(4) 0.019(4) 0.040(4) 0.003(4) -0.001(3) 0.002(3)
C7 0.026(4) 0.025(5) 0.032(4) -0.007(3) 0.012(3) 0.002(3)
C8 0.019(4) 0.037(5) 0.028(4) -0.002(4) 0.005(3) 0.005(3)
C9 0.023(4) 0.016(4) 0.030(4) -0.001(3) 0.008(3) 0.002(3)
C10 0.021(4) 0.027(4) 0.036(4) -0.006(3) 0.010(4) -0.003(3)
C11 0.028(4) 0.020(4) 0.039(4) 0.011(3) 0.007(4) 0.001(3)
C12 0.026(4) 0.039(5) 0.050(5) 0.009(4) 0.008(4) 0.001(3)
C13 0.017(4) 0.035(5) 0.054(5) 0.008(4) 0.009(4) -0.004(3)
C14 0.030(4) 0.028(4) 0.036(5) 0.000(3) 0.024(4) -0.007(3)
C15 0.038(4) 0.049(5) 0.050(5) 0.000(4) 0.014(4) -0.001(3)
C16 0.031(4) 0.022(4) 0.039(4) 0.008(3) 0.011(4) 0.001(3)
C17 0.028(4) 0.017(4) 0.035(4) -0.003(3) 0.011(4) -0.004(3)
C18 0.021(4) 0.047(5) 0.034(4) -0.003(3) 0.005(3) -0.002(3)
C19 0.027(4) 0.018(5) 0.033(4) -0.002(3) 0.016(3) 0.002(3)
C20 0.029(4) 0.025(5) 0.032(4) 0.004(3) 0.012(4) 0.001(3)
C21 0.035(4) 0.039(5) 0.050(5) 0.007(4) 0.003(4) -0.008(3)
C22 0.030(4) 0.034(5) 0.031(4) -0.003(4) 0.007(4) -0.002(4)
C23 0.039(4) 0.027(5) 0.026(4) -0.001(3) 0.014(4) 0.002(4)
C24 0.046(5) 0.034(5) 0.056(5) 0.001(4) 0.015(4) -0.003(4)
C25 0.037(4) 0.036(5) 0.031(4) 0.009(4) 0.010(4) 0.010(4)
C26 0.031(4) 0.019(4) 0.032(4) 0.002(3) 0.016(4) 0.002(3)
C27 0.032(4) 0.050(5) 0.043(5) 0.008(4) 0.009(4) 0.007(3)
C28 0.013(4) 0.036(5) 0.037(4) 0.005(3) 0.011(4) 0.001(3)
C29 0.023(4) 0.025(4) 0.028(4) 0.007(3) 0.008(3) 0.002(3)
C30 0.023(4) 0.025(4) 0.031(4) -0.001(3) 0.007(4) -0.003(3)
C31 0.018(4) 0.032(4) 0.046(5) -0.003(4) 0.011(4) 0.000(3)
C32 0.017(4) 0.028(4) 0.035(4) 0.000(3) 0.000(3) -0.002(3)
C33 0.025(4) 0.022(4) 0.026(4) 0.003(3) 0.007(3) -0.002(3)
C34 0.010(3) 0.041(5) 0.032(4) -0.001(4) 0.007(3) 0.008(3)
C35 0.021(4) 0.038(5) 0.038(5) 0.001(4) 0.006(4) -0.005(3)
C36 0.037(4) 0.051(5) 0.042(5) 0.002(4) -0.003(4) -0.011(4)
C37 0.022(4) 0.045(5) 0.045(5) -0.004(4) 0.003(4) 0.003(3)
C38 0.024(4) 0.036(5) 0.033(5) -0.009(4) 0.003(4) 0.011(3)
C39 0.049(5) 0.063(5) 0.041(5) -0.014(4) 0.003(4) 0.017(4)
C40 0.021(4) 0.059(6) 0.028(4) 0.002(4) 0.003(4) 0.021(4)
C41 0.020(4) 0.034(5) 0.037(5) 0.004(4) 0.005(4) 0.012(3)
C42 0.040(4) 0.050(5) 0.030(4) 0.007(4) 0.010(3) 0.008(4)
C43 0.025(4) 0.022(5) 0.036(4) -0.007(4) 0.011(3) 0.000(3)
C44 0.040(4) 0.048(6) 0.026(4) 0.000(4) 0.010(4) 0.009(4)
C45 0.099(6) 0.029(5) 0.051(5) 0.009(4) 0.023(5) 0.018(4)
C46 0.041(5) 0.034(5) 0.057(5) 0.002(4) 0.009(4) 0.014(3)
C47 0.023(4) 0.044(6) 0.036(5) -0.008(4) 0.004(4) 0.003(3)
C48 0.039(4) 0.049(5) 0.045(5) -0.007(4) 0.014(4) 0.009(3)
C49 0.030(4) 0.032(5) 0.039(4) -0.001(4) 0.017(3) -0.006(3)
C50 0.024(4) 0.034(5) 0.041(5) 0.002(4) 0.014(4) -0.006(3)
C51 0.072(6) 0.040(6) 0.063(6) 0.000(4) 0.039(5) -0.011(4)
C52 0.028(4) 0.014(4) 0.038(4) 0.004(3) 0.003(4) -0.005(3)
C53 0.024(4) 0.020(4) 0.040(4) 0.000(3) 0.007(4) -0.003(3)
C54 0.027(4) 0.037(5) 0.046(5) 0.005(4) -0.005(4) -0.008(4)
C55 0.031(5) 0.039(5) 0.062(5) -0.001(4) 0.008(4) -0.015(4)
C56 0.035(5) 0.031(5) 0.052(5) 0.005(4) -0.002(4) -0.001(4)
C57 0.034(4) 0.020(5) 0.034(4) 0.002(3) 0.009(4) -0.002(3)
C58 0.018(4) 0.022(4) 0.038(5) 0.010(4) 0.004(4) -0.001(3)
C59 0.023(4) 0.034(5) 0.033(4) 0.002(4) 0.009(3) -0.004(3)
C60 0.051(5) 0.040(5) 0.044(5) -0.015(4) 0.008(4) 0.005(4)
C61 0.030(4) 0.024(5) 0.050(5) 0.003(4) 0.006(4) 0.004(3)
C62 0.015(4) 0.035(5) 0.045(5) 0.008(4) 0.002(4) 0.001(3)
C63 0.029(4) 0.054(5) 0.057(5) 0.022(4) 0.007(4) 0.004(4)
C64 0.026(4) 0.047(5) 0.028(4) -0.001(4) 0.007(4) -0.010(4)
C65 0.018(4) 0.038(5) 0.033(4) -0.005(4) 0.005(4) -0.004(3)
C66 0.040(4) 0.043(5) 0.043(5) -0.008(4) 0.012(4) -0.001(3)
C67 0.019(4) 0.028(5) 0.031(4) 0.002(3) 0.000(3) 0.000(3)
C68 0.035(4) 0.020(4) 0.034(4) 0.004(3) 0.007(4) -0.006(3)
C69 0.044(5) 0.033(5) 0.042(5) -0.002(4) 0.010(4) 0.007(3)
C70 0.028(4) 0.027(5) 0.050(5) 0.007(4) 0.016(4) 0.002(3)
C71 0.027(4) 0.025(4) 0.040(5) 0.009(4) 0.007(4) -0.002(3)
C72 0.034(4) 0.046(5) 0.052(5) 0.010(4) 0.003(4) 0.001(3)
C73 0.041(5) 0.031(5) 0.029(4) 0.000(3) 0.010(4) -0.005(4)
C74 0.033(4) 0.021(4) 0.035(4) 0.003(3) 0.011(4) 0.003(3)
C75 0.039(4) 0.033(5) 0.034(4) 0.002(3) 0.000(4) 0.005(3)
C76 0.020(4) 0.032(5) 0.023(4) -0.003(3) 0.006(3) -0.001(3)
C77 0.024(4) 0.036(5) 0.043(5) 0.003(4) 0.013(4) -0.002(3)
C78 0.033(4) 0.042(5) 0.041(5) -0.018(4) 0.003(4) -0.006(4)
C79 0.028(4) 0.041(5) 0.047(5) -0.016(4) 0.009(4) 0.002(4)
C80 0.026(4) 0.034(5) 0.060(5) -0.017(4) 0.010(4) 0.012(3)
C81 0.026(4) 0.041(5) 0.041(5) -0.002(4) 0.003(4) 0.004(4)
C82 0.017(4) 0.035(4) 0.024(4) 0.002(3) 0.001(3) 0.005(3)
C83 0.027(4) 0.033(4) 0.033(4) -0.004(3) 0.004(4) -0.006(3)
C84 0.019(4) 0.037(5) 0.045(5) -0.006(4) 0.006(3) 0.000(3)
C85 0.029(4) 0.031(5) 0.041(5) -0.007(4) -0.005(4) 0.007(3)
C86 0.031(4) 0.037(5) 0.037(4) -0.003(3) 0.002(4) 0.006(3)
C87 0.020(4) 0.040(5) 0.034(4) -0.003(4) 0.003(3) 0.003(3)
C88 0.027(4) 0.024(4) 0.031(4) 0.000(3) 0.010(3) 0.005(3)
C89 0.025(4) 0.044(5) 0.039(5) -0.003(4) 0.004(4) 0.008(3)
C90 0.024(4) 0.053(5) 0.036(4) 0.005(4) 0.014(4) 0.004(4)
C91 0.019(4) 0.041(5) 0.043(5) 0.009(4) 0.005(4) 0.007(3)
C92 0.024(4) 0.037(5) 0.033(4) -0.002(3) 0.007(3) 0.003(3)
C93 0.028(4) 0.016(4) 0.040(4) 0.000(3) 0.018(3) 0.001(3)
C1S 0.053(10) 0.080(12) 0.045(10) -0.016(9) 0.016(9) 0.000(9)
C2S 0.074(8) 0.090(8) 0.120(11) -0.017(7) 0.017(8) 0.007(6)
C3S 0.105(8) 0.054(6) 0.053(6) -0.006(4) 0.009(6) 0.001(5)
C4S 0.093(9) 0.113(9) 0.134(11) 0.002(8) 0.026(10) 0.002(6)

loop_
_atom_type_symbol
_atom_type_description
_atom_type_scat_dispersion_real
_atom_type_scat_dispersion_imag
_atom_type_scat_source
C C 0.0033 0.0016 'International Tables Vol C Tables 4.2.6.8 and 6.1.1.4'
H H 0.0000 0.0000 'International Tables Vol C Tables 4.2.6.8 and 6.1.1.4'
Co Co 0.3494 0.9721 'International Tables Vol C Tables 4.2.6.8 and 6.1.1.4'
N N 0.0061 0.0033 'International Tables Vol C Tables 4.2.6.8 and 6.1.1.4'
P P 0.1023 0.0942 'International Tables Vol C Tables 4.2.6.8 and 6.1.1.4'

loop_
_geom_angle_atom_site_label_1
_geom_angle_atom_site_label_2
_geom_angle_atom_site_label_3
_geom_angle
_geom_angle_site_symmetry_1
_geom_angle_site_symmetry_3
P1 Co1 H 173(2) . .
C1 Co1 H 81.1(19) . .
C1 Co1 P1 97.10(18) . .
C1 Co1 C3 117.5(2) . .
C2 Co1 H 91(2) . .
C2 Co1 P1 95.19(19) . .
C2 Co1 C1 125.1(2) . .
C2 Co1 C3 113.7(3) . .
C3 Co1 H 78(2) . .
C3 Co1 P1 96.96(19) . .
C76 P1 Co1 115.5(2) . .
C76 P1 C82 102.2(3) . .
C76 P1 C88 102.0(3) . .
C82 P1 Co1 117.2(2) . .
C88 P1 Co1 115.3(2) . .
C88 P1 C82 102.5(3) . .
C1 N1 C4 166.8(6) . .
C2 N2 C52 175.3(6) . .
C3 N3 C28 167.7(6) . .
N1 C1 Co1 176.9(5) . .
N2 C2 Co1 175.4(5) . .
N3 C3 Co1 178.2(6) . .
N1 C4 C5 118.9(5) . .
N1 C4 C9 118.8(5) . .
C5 C4 C9 122.4(6) . .
C4 C5 C10 122.8(5) . .
C6 C5 C4 117.3(5) . .
C6 C5 C10 119.9(5) . .
C5 C6 H6 119.3 . .
C7 C6 C5 121.3(6) . .
C7 C6 H6 119.3 . .
C6 C7 H7 120.2 . .
C8 C7 C6 119.5(6) . .
C8 C7 H7 120.2 . .
C7 C8 H8 118.8 . .
C7 C8 C9 122.5(5) . .
C9 C8 H8 118.8 . .
C4 C9 C19 123.1(5) . .
C8 C9 C4 116.9(5) . .
C8 C9 C19 119.9(5) . .
C11 C10 C5 120.5(6) . .
C11 C10 C17 120.2(6) . .
C17 C10 C5 119.1(5) . .
C10 C11 C12 120.4(6) . .
C13 C11 C10 118.5(6) . .
C13 C11 C12 121.0(6) . .
C11 C12 H12A 109.5 . .
C11 C12 H12B 109.5 . .
C11 C12 H12C 109.5 . .
H12A C12 H12B 109.5 . .
H12A C12 H12C 109.5 . .
H12B C12 H12C 109.5 . .
C11 C13 H13 118.4 . .
C11 C13 C14 123.1(6) . .
C14 C13 H13 118.4 . .
C13 C14 C15 122.4(6) . .
C13 C14 C16 116.9(6) . .
C16 C14 C15 120.6(6) . .
C14 C15 H15A 109.5 . .
C14 C15 H15B 109.5 . .
C14 C15 H15C 109.5 . .
H15A C15 H15B 109.5 . .
H15A C15 H15C 109.5 . .
H15B C15 H15C 109.5 . .
C14 C16 H16 118.5 . .
C17 C16 C14 123.0(6) . .
C17 C16 H16 118.5 . .
C10 C17 C18 121.3(5) . .
C16 C17 C10 118.2(6) . .
C16 C17 C18 120.5(6) . .
C17 C18 H18A 109.5 . .
C17 C18 H18B 109.5 . .
C17 C18 H18C 109.5 . .
H18A C18 H18B 109.5 . .
H18A C18 H18C 109.5 . .
H18B C18 H18C 109.5 . .
C20 C19 C9 121.0(5) . .
C20 C19 C26 119.3(6) . .
C26 C19 C9 119.5(6) . .
C19 C20 C21 121.1(6) . .
C22 C20 C19 119.8(6) . .
C22 C20 C21 119.1(6) . .
C20 C21 H21A 109.5 . .
C20 C21 H21B 109.5 . .
C20 C21 H21C 109.5 . .
H21A C21 H21B 109.5 . .
H21A C21 H21C 109.5 . .
H21B C21 H21C 109.5 . .
C20 C22 H22 118.9 . .
C20 C22 C23 122.1(6) . .
C23 C22 H22 118.9 . .
C22 C23 C24 121.6(6) . .
C25 C23 C22 117.5(6) . .
C25 C23 C24 120.9(6) . .
C23 C24 H24A 109.5 . .
C23 C24 H24B 109.5 . .
C23 C24 H24C 109.5 . .
H24A C24 H24B 109.5 . .
H24A C24 H24C 109.5 . .
H24B C24 H24C 109.5 . .
C23 C25 H25 119.1 . .
C23 C25 C26 121.8(6) . .
C26 C25 H25 119.1 . .
C19 C26 C27 121.5(6) . .
C25 C26 C19 119.4(6) . .
C25 C26 C27 119.1(6) . .
C26 C27 H27A 109.5 . .
C26 C27 H27B 109.5 . .
C26 C27 H27C 109.5 . .
H27A C27 H27B 109.5 . .
H27A C27 H27C 109.5 . .
H27B C27 H27C 109.5 . .
N3 C28 C29 119.4(6) . .
N3 C28 C33 119.1(5) . .
C29 C28 C33 121.5(5) . .
C28 C29 C34 124.5(5) . .
C30 C29 C28 118.2(6) . .
C30 C29 C34 117.3(5) . .
C29 C30 H30 119.1 . .
C29 C30 C31 121.9(6) . .
C31 C30 H30 119.1 . .
C30 C31 H31 120.5 . .
C32 C31 C30 119.0(6) . .
C32 C31 H31 120.5 . .
C31 C32 H32 118.9 . .
C31 C32 C33 122.3(6) . .
C33 C32 H32 118.9 . .
C28 C33 C43 124.0(5) . .
C32 C33 C28 117.1(5) . .
C32 C33 C43 118.9(5) . .
C35 C34 C29 120.5(6) . .
C35 C34 C41 120.0(6) . .
C41 C34 C29 119.2(6) . .
C34 C35 C36 120.9(6) . .
C37 C35 C34 118.9(6) . .
C37 C35 C36 120.2(6) . .
C35 C36 H36A 109.5 . .
C35 C36 H36B 109.5 . .
C35 C36 H36C 109.5 . .
H36A C36 H36B 109.5 . .
H36A C36 H36C 109.5 . .
H36B C36 H36C 109.5 . .
C35 C37 H37 118.8 . .
C35 C37 C38 122.3(6) . .
C38 C37 H37 118.8 . .
C37 C38 C39 120.5(6) . .
C40 C38 C37 118.3(6) . .
C40 C38 C39 121.1(6) . .
C38 C39 H39A 109.5 . .
C38 C39 H39B 109.5 . .
C38 C39 H39C 109.5 . .
H39A C39 H39B 109.5 . .
H39A C39 H39C 109.5 . .
H39B C39 H39C 109.5 . .
C38 C40 H40 119.4 . .
C38 C40 C41 121.2(6) . .
C41 C40 H40 119.4 . .
C34 C41 C42 120.5(6) . .
C40 C41 C34 119.2(6) . .
C40 C41 C42 120.3(6) . .
C41 C42 H42A 109.5 . .
C41 C42 H42B 109.5 . .
C41 C42 H42C 109.5 . .
H42A C42 H42B 109.5 . .
H42A C42 H42C 109.5 . .
H42B C42 H42C 109.5 . .
C44 C43 C33 120.1(5) . .
C44 C43 C50 121.0(6) . .
C50 C43 C33 118.6(6) . .
C43 C44 C45 121.2(6) . .
C43 C44 C46 118.9(6) . .
C46 C44 C45 119.8(7) . .
C44 C45 H45A 109.5 . .
C44 C45 H45B 109.5 . .
C44 C45 H45C 109.5 . .
H45A C45 H45B 109.5 . .
H45A C45 H45C 109.5 . .
H45B C45 H45C 109.5 . .
C44 C46 H46 119.4 . .
C47 C46 C44 121.2(6) . .
C47 C46 H46 119.4 . .
C46 C47 C48 120.1(7) . .
C49 C47 C46 118.4(6) . .
C49 C47 C48 121.5(6) . .
C47 C48 H48A 109.5 . .
C47 C48 H48B 109.5 . .
C47 C48 H48C 109.5 . .
H48A C48 H48B 109.5 . .
H48A C48 H48C 109.5 . .
H48B C48 H48C 109.5 . .
C47 C49 H49 118.8 . .
C47 C49 C50 122.5(6) . .
C50 C49 H49 118.8 . .
C43 C50 C49 117.7(6) . .
C43 C50 C51 121.7(6) . .
C49 C50 C51 120.6(6) . .
C50 C51 H51A 109.5 . .
C50 C51 H51B 109.5 . .
C50 C51 H51C 109.5 . .
H51A C51 H51B 109.5 . .
H51A C51 H51C 109.5 . .
H51B C51 H51C 109.5 . .
N2 C52 C53 119.0(6) . .
C57 C52 N2 118.7(6) . .
C57 C52 C53 122.3(6) . .
C52 C53 C58 124.9(6) . .
C54 C53 C52 117.1(6) . .
C54 C53 C58 118.0(6) . .
C53 C54 H54 118.7 . .
C55 C54 C53 122.6(7) . .
C55 C54 H54 118.7 . .
C54 C55 H55 120.6 . .
C54 C55 C56 118.9(6) . .
C56 C55 H55 120.6 . .
C55 C56 H56 119.2 . .
C55 C56 C57 121.7(6) . .
C57 C56 H56 119.2 . .
C52 C57 C56 117.4(6) . .
C52 C57 C67 125.6(6) . .
C56 C57 C67 116.9(6) . .
C59 C58 C53 120.4(6) . .
C65 C58 C53 119.7(6) . .
C65 C58 C59 119.7(6) . .
C58 C59 C60 120.9(6) . .
C61 C59 C58 118.4(6) . .
C61 C59 C60 120.7(6) . .
C59 C60 H60A 109.5 . .
C59 C60 H60B 109.5 . .
C59 C60 H60C 109.5 . .
H60A C60 H60B 109.5 . .
H60A C60 H60C 109.5 . .
H60B C60 H60C 109.5 . .
C59 C61 H61 118.7 . .
C62 C61 C59 122.5(6) . .
C62 C61 H61 118.7 . .
C61 C62 C63 120.6(6) . .
C61 C62 C64 118.3(6) . .
C64 C62 C63 121.1(6) . .
C62 C63 H63A 109.5 . .
C62 C63 H63B 109.5 . .
C62 C63 H63C 109.5 . .
H63A C63 H63B 109.5 . .
H63A C63 H63C 109.5 . .
H63B C63 H63C 109.5 . .
C62 C64 H64 119.3 . .
C62 C64 C65 121.5(6) . .
C65 C64 H64 119.3 . .
C58 C65 C66 121.1(6) . .
C64 C65 C58 119.6(6) . .
C64 C65 C66 119.3(6) . .
C65 C66 H66A 109.5 . .
C65 C66 H66B 109.5 . .
C65 C66 H66C 109.5 . .
H66A C66 H66B 109.5 . .
H66A C66 H66C 109.5 . .
H66B C66 H66C 109.5 . .
C68 C67 C57 118.9(6) . .
C74 C67 C57 121.4(6) . .
C74 C67 C68 119.4(6) . .
C67 C68 C69 120.3(6) . .
C70 C68 C67 119.2(6) . .
C70 C68 C69 120.5(6) . .
C68 C69 H69A 109.5 . .
C68 C69 H69B 109.5 . .
C68 C69 H69C 109.5 . .
H69A C69 H69B 109.5 . .
H69A C69 H69C 109.5 . .
H69B C69 H69C 109.5 . .
C68 C70 H70 118.6 . .
C68 C70 C71 122.8(6) . .
C71 C70 H70 118.6 . .
C70 C71 C72 121.2(6) . .
C70 C71 C73 116.6(6) . .
C73 C71 C72 122.2(6) . .
C71 C72 H72A 109.5 . .
C71 C72 H72B 109.5 . .
C71 C72 H72C 109.5 . .
H72A C72 H72B 109.5 . .
H72A C72 H72C 109.5 . .
H72B C72 H72C 109.5 . .
C71 C73 H73 118.6 . .
C74 C73 C71 122.9(6) . .
C74 C73 H73 118.6 . .
C67 C74 C75 121.7(6) . .
C73 C74 C67 118.9(6) . .
C73 C74 C75 119.3(6) . .
C74 C75 H75A 109.5 . .
C74 C75 H75B 109.5 . .
C74 C75 H75C 109.5 . .
H75A C75 H75B 109.5 . .
H75A C75 H75C 109.5 . .
H75B C75 H75C 109.5 . .
C77 C76 P1 124.1(5) . .
C77 C76 C81 116.7(6) . .
C81 C76 P1 119.1(5) . .
C76 C77 H77 119.4 . .
C76 C77 C78 121.2(6) . .
C78 C77 H77 119.4 . .
C77 C78 H78 119.6 . .
C79 C78 C77 120.7(7) . .
C79 C78 H78 119.6 . .
C78 C79 H79 120.6 . .
C78 C79 C80 118.9(6) . .
C80 C79 H79 120.6 . .
C79 C80 H80 119.3 . .
C81 C80 C79 121.4(6) . .
C81 C80 H80 119.3 . .
C76 C81 H81 119.5 . .
C80 C81 C76 121.0(7) . .
C80 C81 H81 119.5 . .
C83 C82 P1 119.4(5) . .
C83 C82 C87 117.6(5) . .
C87 C82 P1 122.8(4) . .
C82 C83 H83 119.2 . .
C84 C83 C82 121.5(6) . .
C84 C83 H83 119.2 . .
C83 C84 H84 120.0 . .
C83 C84 C85 120.0(6) . .
C85 C84 H84 120.0 . .
C84 C85 H85 120.0 . .
C84 C85 C86 119.9(6) . .
C86 C85 H85 120.0 . .
C85 C86 H86 120.3 . .
C87 C86 C85 119.3(6) . .
C87 C86 H86 120.3 . .
C82 C87 H87 119.2 . .
C86 C87 C82 121.6(5) . .
C86 C87 H87 119.2 . .
C89 C88 P1 122.7(5) . .
C93 C88 P1 119.2(5) . .
C93 C88 C89 118.1(5) . .
C88 C89 H89 119.9 . .
C90 C89 C88 120.1(6) . .
C90 C89 H89 119.9 . .
C89 C90 H90 119.6 . .
C91 C90 C89 120.9(6) . .
C91 C90 H90 119.6 . .
C90 C91 H91 120.4 . .
C90 C91 C92 119.1(6) . .
C92 C91 H91 120.4 . .
C91 C92 H92 119.9 . .
C93 C92 C91 120.3(6) . .
C93 C92 H92 119.9 . .
C88 C93 H93 119.2 . .
C92 C93 C88 121.5(6) . .
C92 C93 H93 119.2 . .
H1SA C1S H1SB 109.5 . .
H1SA C1S H1SC 109.5 . .
H1SB C1S H1SC 109.5 . .
C2S C1S H1SA 109.5 . .
C2S C1S H1SB 109.5 . .
C2S C1S H1SC 109.5 . .
C1S C2S C4S 124.8(11) . 7_566
C3S C2S C1S 119.4(13) . .
C3S C2S H2S 122.1 . .
C3S C2S C4S 115.7(10) . 7_566
C4S C2S H2S 122.1 7_566 .
C2S C3S H3S 119.0 . .
C2S C3S C4S 121.9(9) . .
C4S C3S H3S 119.0 . .
C2S C4S H4S 118.9 7_566 .
C3S C4S C2S 122.3(10) . 7_566
C3S C4S H4S 118.9 . .

loop_
_geom_bond_atom_site_label_1
_geom_bond_atom_site_label_2
_geom_bond_distance
_geom_bond_site_symmetry_2
Co1 H 1.58(6) .
Co1 P1 2.184(2) .
Co1 C1 1.802(7) .
Co1 C2 1.800(7) .
Co1 C3 1.822(6) .
P1 C76 1.821(6) .
P1 C82 1.840(6) .
P1 C88 1.834(6) .
N1 C1 1.187(6) .
N1 C4 1.391(7) .
N2 C2 1.180(7) .
N2 C52 1.397(7) .
N3 C3 1.174(6) .
N3 C28 1.399(7) .
C4 C5 1.407(7) .
C4 C9 1.413(7) .
C5 C6 1.400(7) .
C5 C10 1.488(7) .
C6 H6 0.9500 .
C6 C7 1.399(7) .
C7 H7 0.9500 .
C7 C8 1.366(7) .
C8 H8 0.9500 .
C8 C9 1.398(7) .
C9 C19 1.495(8) .
C10 C11 1.404(8) .
C10 C17 1.412(8) .
C11 C12 1.509(8) .
C11 C13 1.383(8) .
C12 H12A 0.9800 .
C12 H12B 0.9800 .
C12 H12C 0.9800 .
C13 H13 0.9500 .
C13 C14 1.384(8) .
C14 C15 1.509(8) .
C14 C16 1.393(8) .
C15 H15A 0.9800 .
C15 H15B 0.9800 .
C15 H15C 0.9800 .
C16 H16 0.9500 .
C16 C17 1.384(7) .
C17 C18 1.487(8) .
C18 H18A 0.9800 .
C18 H18B 0.9800 .
C18 H18C 0.9800 .
C19 C20 1.399(8) .
C19 C26 1.405(8) .
C20 C21 1.510(8) .
C20 C22 1.381(7) .
C21 H21A 0.9800 .
C21 H21B 0.9800 .
C21 H21C 0.9800 .
C22 H22 0.9500 .
C22 C23 1.397(8) .
C23 C24 1.519(8) .
C23 C25 1.391(8) .
C24 H24A 0.9800 .
C24 H24B 0.9800 .
C24 H24C 0.9800 .
C25 H25 0.9500 .
C25 C26 1.397(8) .
C26 C27 1.515(8) .
C27 H27A 0.9800 .
C27 H27B 0.9800 .
C27 H27C 0.9800 .
C28 C29 1.400(7) .
C28 C33 1.414(8) .
C29 C30 1.381(7) .
C29 C34 1.487(8) .
C30 H30 0.9500 .
C30 C31 1.382(8) .
C31 H31 0.9500 .
C31 C32 1.377(7) .
C32 H32 0.9500 .
C32 C33 1.392(7) .
C33 C43 1.501(8) .
C34 C35 1.397(8) .
C34 C41 1.407(8) .
C35 C36 1.512(8) .
C35 C37 1.381(8) .
C36 H36A 0.9800 .
C36 H36B 0.9800 .
C36 H36C 0.9800 .
C37 H37 0.9500 .
C37 C38 1.396(8) .
C38 C39 1.509(8) .
C38 C40 1.379(8) .
C39 H39A 0.9800 .
C39 H39B 0.9800 .
C39 H39C 0.9800 .
C40 H40 0.9500 .
C40 C41 1.402(8) .
C41 C42 1.515(8) .
C42 H42A 0.9800 .
C42 H42B 0.9800 .
C42 H42C 0.9800 .
C43 C44 1.388(8) .
C43 C50 1.392(8) .
C44 C45 1.532(8) .
C44 C46 1.399(8) .
C45 H45A 0.9800 .
C45 H45B 0.9800 .
C45 H45C 0.9800 .
C46 H46 0.9500 .
C46 C47 1.388(8) .
C47 C48 1.522(8) .
C47 C49 1.366(8) .
C48 H48A 0.9800 .
C48 H48B 0.9800 .
C48 H48C 0.9800 .
C49 H49 0.9500 .
C49 C50 1.408(8) .
C50 C51 1.500(8) .
C51 H51A 0.9800 .
C51 H51B 0.9800 .
C51 H51C 0.9800 .
C52 C53 1.421(8) .
C52 C57 1.393(8) .
C53 C54 1.387(8) .
C53 C58 1.486(8) .
C54 H54 0.9500 .
C54 C55 1.376(8) .
C55 H55 0.9500 .
C55 C56 1.396(8) .
C56 H56 0.9500 .
C56 C57 1.402(8) .
C57 C67 1.493(8) .
C58 C59 1.414(8) .
C58 C65 1.397(8) .
C59 C60 1.516(8) .
C59 C61 1.393(8) .
C60 H60A 0.9800 .
C60 H60B 0.9800 .
C60 H60C 0.9800 .
C61 H61 0.9500 .
C61 C62 1.377(8) .
C62 C63 1.517(8) .
C62 C64 1.387(8) .
C63 H63A 0.9800 .
C63 H63B 0.9800 .
C63 H63C 0.9800 .
C64 H64 0.9500 .
C64 C65 1.392(8) .
C65 C66 1.501(8) .
C66 H66A 0.9800 .
C66 H66B 0.9800 .
C66 H66C 0.9800 .
C67 C68 1.411(8) .
C67 C74 1.392(8) .
C68 C69 1.514(8) .
C68 C70 1.381(8) .
C69 H69A 0.9800 .
C69 H69B 0.9800 .
C69 H69C 0.9800 .
C70 H70 0.9500 .
C70 C71 1.385(8) .
C71 C72 1.516(8) .
C71 C73 1.395(8) .
C72 H72A 0.9800 .
C72 H72B 0.9800 .
C72 H72C 0.9800 .
C73 H73 0.9500 .
C73 C74 1.389(8) .
C74 C75 1.522(8) .
C75 H75A 0.9800 .
C75 H75B 0.9800 .
C75 H75C 0.9800 .
C76 C77 1.398(8) .
C76 C81 1.399(8) .
C77 H77 0.9500 .
C77 C78 1.405(8) .
C78 H78 0.9500 .
C78 C79 1.352(8) .
C79 H79 0.9500 .
C79 C80 1.382(8) .
C80 H80 0.9500 .
C80 C81 1.379(8) .
C81 H81 0.9500 .
C82 C83 1.389(7) .
C82 C87 1.401(7) .
C83 H83 0.9500 .
C83 C84 1.382(8) .
C84 H84 0.9500 .
C84 C85 1.383(8) .
C85 H85 0.9500 .
C85 C86 1.396(8) .
C86 H86 0.9500 .
C86 C87 1.381(8) .
C87 H87 0.9500 .
C88 C89 1.406(7) .
C88 C93 1.385(8) .
C89 H89 0.9500 .
C89 C90 1.399(8) .
C90 H90 0.9500 .
C90 C91 1.368(8) .
C91 H91 0.9500 .
C91 C92 1.401(7) .
C92 H92 0.9500 .
C92 C93 1.377(7) .
C93 H93 0.9500 .
C1S H1SA 0.9800 .
C1S H1SB 0.9800 .
C1S H1SC 0.9800 .
C1S C2S 1.437(15) .
C2S H2S 0.9500 .
C2S C3S 1.397(12) .
C2S C4S 1.534(13) 7_566
C3S H3S 0.9500 .
C3S C4S 1.421(11) .
C4S C2S 1.534(13) 7_566
C4S H4S 0.9500 .

loop_
_geom_torsion_atom_site_label_1
_geom_torsion_atom_site_label_2
_geom_torsion_atom_site_label_3
_geom_torsion_atom_site_label_4
_geom_torsion
_geom_torsion_site_symmetry_1
_geom_torsion_site_symmetry_4
Co1 P1 C76 C77 -143.0(4) . .
Co1 P1 C76 C81 40.0(5) . .
Co1 P1 C82 C83 26.9(6) . .
Co1 P1 C82 C87 -156.9(4) . .
Co1 P1 C88 C89 -143.7(4) . .
Co1 P1 C88 C93 36.6(5) . .
P1 C76 C77 C78 -176.8(4) . .
P1 C76 C81 C80 177.3(4) . .
P1 C82 C83 C84 175.2(5) . .
P1 C82 C87 C86 -173.9(5) . .
P1 C88 C89 C90 -179.0(5) . .
P1 C88 C93 C92 179.6(4) . .
N1 C4 C5 C6 176.1(5) . .
N1 C4 C5 C10 -5.5(8) . .
N1 C4 C9 C8 -178.6(5) . .
N1 C4 C9 C19 2.7(8) . .
N2 C52 C53 C54 178.4(5) . .
N2 C52 C53 C58 -2.4(9) . .
N2 C52 C57 C56 -178.4(5) . .
N2 C52 C57 C67 4.4(9) . .
N3 C28 C29 C30 179.1(5) . .
N3 C28 C29 C34 0.9(9) . .
N3 C28 C33 C32 -179.1(5) . .
N3 C28 C33 C43 -2.5(9) . .
C1 N1 C4 C5 -167(2) . .
C1 N1 C4 C9 12(2) . .
C3 N3 C28 C29 177(2) . .
C3 N3 C28 C33 -2(3) . .
C4 C5 C6 C7 2.9(8) . .
C4 C5 C10 C11 109.2(6) . .
C4 C5 C10 C17 -76.3(7) . .
C4 C9 C19 C20 103.8(7) . .
C4 C9 C19 C26 -80.6(7) . .
C5 C4 C9 C8 0.2(8) . .
C5 C4 C9 C19 -178.5(5) . .
C5 C6 C7 C8 -0.5(8) . .
C5 C10 C11 C12 -2.7(8) . .
C5 C10 C11 C13 175.2(5) . .
C5 C10 C17 C16 -176.9(5) . .
C5 C10 C17 C18 -0.1(8) . .
C6 C5 C10 C11 -72.5(7) . .
C6 C5 C10 C17 102.1(6) . .
C6 C7 C8 C9 -2.2(9) . .
C7 C8 C9 C4 2.3(8) . .
C7 C8 C9 C19 -178.9(5) . .
C8 C9 C19 C20 -74.8(7) . .
C8 C9 C19 C26 100.8(6) . .
C9 C4 C5 C6 -2.7(8) . .
C9 C4 C5 C10 175.7(5) . .
C9 C19 C20 C21 -7.9(8) . .
C9 C19 C20 C22 173.4(5) . .
C9 C19 C26 C25 -173.0(5) . .
C9 C19 C26 C27 5.4(8) . .
C10 C5 C6 C7 -175.6(5) . .
C10 C11 C13 C14 0.6(9) . .
C11 C10 C17 C16 -2.3(8) . .
C11 C10 C17 C18 174.5(5) . .
C11 C13 C14 C15 -179.2(5) . .
C11 C13 C14 C16 -0.3(9) . .
C12 C11 C13 C14 178.6(5) . .
C13 C14 C16 C17 -1.5(9) . .
C14 C16 C17 C10 2.7(8) . .
C14 C16 C17 C18 -174.1(5) . .
C15 C14 C16 C17 177.5(5) . .
C17 C10 C11 C12 -177.2(5) . .
C17 C10 C11 C13 0.7(8) . .
C19 C20 C22 C23 0.7(9) . .
C20 C19 C26 C25 2.7(8) . .
C20 C19 C26 C27 -178.9(5) . .
C20 C22 C23 C24 -178.2(5) . .
C20 C22 C23 C25 0.2(8) . .
C21 C20 C22 C23 -177.9(5) . .
C22 C23 C25 C26 0.3(8) . .
C23 C25 C26 C19 -1.8(8) . .
C23 C25 C26 C27 179.8(5) . .
C24 C23 C25 C26 178.7(5) . .
C26 C19 C20 C21 176.4(5) . .
C26 C19 C20 C22 -2.2(8) . .
C28 C29 C30 C31 0.0(8) . .
C28 C29 C34 C35 83.4(8) . .
C28 C29 C34 C41 -103.0(7) . .
C28 C33 C43 C44 90.3(7) . .
C28 C33 C43 C50 -95.3(7) . .
C29 C28 C33 C32 1.1(8) . .
C29 C28 C33 C43 177.7(5) . .
C29 C30 C31 C32 1.0(9) . .
C29 C34 C35 C36 -8.3(8) . .
C29 C34 C35 C37 172.6(5) . .
C29 C34 C41 C40 -173.7(5) . .
C29 C34 C41 C42 5.5(8) . .
C30 C29 C34 C35 -94.8(7) . .
C30 C29 C34 C41 78.8(7) . .
C30 C31 C32 C33 -1.0(9) . .
C31 C32 C33 C28 0.0(8) . .
C31 C32 C33 C43 -176.8(5) . .
C32 C33 C43 C44 -93.1(7) . .
C32 C33 C43 C50 81.2(7) . .
C33 C28 C29 C30 -1.1(8) . .
C33 C28 C29 C34 -179.3(6) . .
C33 C43 C44 C45 -9.2(8) . .
C33 C43 C44 C46 168.6(6) . .
C33 C43 C50 C49 -170.4(5) . .
C33 C43 C50 C51 8.7(8) . .
C34 C29 C30 C31 178.3(5) . .
C34 C35 C37 C38 0.0(9) . .
C35 C34 C41 C40 0.0(8) . .
C35 C34 C41 C42 179.2(5) . .
C35 C37 C38 C39 -179.4(6) . .
C35 C37 C38 C40 2.0(9) . .
C36 C35 C37 C38 -179.1(5) . .
C37 C38 C40 C41 -3.0(9) . .
C38 C40 C41 C34 2.1(9) . .
C38 C40 C41 C42 -177.1(5) . .
C39 C38 C40 C41 178.4(5) . .
C41 C34 C35 C36 178.1(5) . .
C41 C34 C35 C37 -1.0(9) . .
C43 C44 C46 C47 2.3(9) . .
C44 C43 C50 C49 3.9(8) . .
C44 C43 C50 C51 -177.0(6) . .
C44 C46 C47 C48 -176.1(6) . .
C44 C46 C47 C49 2.6(9) . .
C45 C44 C46 C47 -179.8(6) . .
C46 C47 C49 C50 -4.3(8) . .
C47 C49 C50 C43 1.2(8) . .
C47 C49 C50 C51 -178.0(6) . .
C48 C47 C49 C50 174.3(5) . .
C50 C43 C44 C45 176.5(6) . .
C50 C43 C44 C46 -5.6(9) . .
C52 C53 C54 C55 0.1(9) . .
C52 C53 C58 C59 74.0(7) . .
C52 C53 C58 C65 -111.2(7) . .
C52 C57 C67 C68 109.2(7) . .
C52 C57 C67 C74 -76.2(8) . .
C53 C52 C57 C56 0.9(9) . .
C53 C52 C57 C67 -176.4(5) . .
C53 C54 C55 C56 0.5(10) . .
C53 C58 C59 C60 -4.5(8) . .
C53 C58 C59 C61 174.3(6) . .
C53 C58 C65 C64 -175.3(5) . .
C53 C58 C65 C66 4.4(8) . .
C54 C53 C58 C59 -106.8(7) . .
C54 C53 C58 C65 68.0(7) . .
C54 C55 C56 C57 -0.5(9) . .
C55 C56 C57 C52 -0.2(9) . .
C55 C56 C57 C67 177.3(6) . .
C56 C57 C67 C68 -68.1(7) . .
C56 C57 C67 C74 106.5(7) . .
C57 C52 C53 C54 -0.8(8) . .
C57 C52 C53 C58 178.3(6) . .
C57 C67 C68 C69 -10.2(8) . .
C57 C67 C68 C70 170.0(5) . .
C57 C67 C74 C73 -170.2(5) . .
C57 C67 C74 C75 9.6(9) . .
C58 C53 C54 C55 -179.1(6) . .
C58 C59 C61 C62 0.6(9) . .
C59 C58 C65 C64 -0.5(9) . .
C59 C58 C65 C66 179.2(5) . .
C59 C61 C62 C63 -179.2(5) . .
C59 C61 C62 C64 0.2(9) . .
C60 C59 C61 C62 179.5(6) . .
C61 C62 C64 C65 -1.2(9) . .
C62 C64 C65 C58 1.4(9) . .
C62 C64 C65 C66 -178.4(5) . .
C63 C62 C64 C65 178.1(6) . .
C65 C58 C59 C60 -179.3(6) . .
C65 C58 C59 C61 -0.5(8) . .
C67 C68 C70 C71 1.9(9) . .
C68 C67 C74 C73 4.4(8) . .
C68 C67 C74 C75 -175.8(5) . .
C68 C70 C71 C72 -179.7(5) . .
C68 C70 C71 C73 1.2(9) . .
C69 C68 C70 C71 -177.9(5) . .
C70 C71 C73 C74 -1.5(9) . .
C71 C73 C74 C67 -1.3(9) . .
C71 C73 C74 C75 178.9(5) . .
C72 C71 C73 C74 179.4(5) . .
C74 C67 C68 C69 175.1(5) . .
C74 C67 C68 C70 -4.7(8) . .
C76 P1 C82 C83 -100.4(5) . .
C76 P1 C82 C87 75.8(5) . .
C76 P1 C88 C89 -17.8(6) . .
C76 P1 C88 C93 162.5(5) . .
C76 C77 C78 C79 0.5(9) . .
C77 C76 C81 C80 0.0(8) . .
C77 C78 C79 C80 -1.6(9) . .
C78 C79 C80 C81 2.0(9) . .
C79 C80 C81 C76 -1.2(9) . .
C81 C76 C77 C78 0.3(8) . .
C82 P1 C76 C77 -14.6(5) . .
C82 P1 C76 C81 168.3(5) . .
C82 P1 C88 C89 87.8(5) . .
C82 P1 C88 C93 -91.9(5) . .
C82 C83 C84 C85 0.0(9) . .
C83 C82 C87 C86 2.4(9) . .
C83 C84 C85 C86 0.0(9) . .
C84 C85 C86 C87 1.1(9) . .
C85 C86 C87 C82 -2.4(9) . .
C87 C82 C83 C84 -1.2(9) . .
C88 P1 C76 C77 91.3(5) . .
C88 P1 C76 C81 -85.8(5) . .
C88 P1 C82 C83 154.2(5) . .
C88 P1 C82 C87 -29.7(6) . .
C88 C89 C90 C91 -0.6(9) . .
C89 C88 C93 C92 -0.2(9) . .
C89 C90 C91 C92 0.0(9) . .
C90 C91 C92 C93 0.6(9) . .
C91 C92 C93 C88 -0.5(9) . .
C93 C88 C89 C90 0.7(9) . .
C1S C2S C3S C4S -176.1(10) . .
C2S C3S C4S C2S -2.7(15) . 7_566
C4S C2S C3S C4S 2.5(14) 7_566 .
